data_7050088
loop_
_publ_author_name
'Kennedy, Alan R.'
'Brown, Karen G.'
'Graham, Duncan'
'Kirkhouse, Jennifer B.'
'Kittner, Madeleine'
'Major, Claire'
'McHugh, Callum J.'
'Murdoch, Paul'
'Smith, W. Ewen'

_publ_section_title
;
 Chromophore containing bipyridyl ligands. Part 1: supramolecular
 solid-state structure of Ag(i) complexes
;
_journal_issue 6
_journal_name_full 'New Journal of Chemistry'
_journal_page_first 826
_journal_paper_doi 10.1039/b500698h
_journal_volume 29
_journal_year 2005
_chemical_formula_sum 'C14 H16.5 Ag F6 N5 O1.75 Sb'
_chemical_formula_weight 626.44
_chemical_name_systematic
;
?
;
_space_group_IT_number 2
_symmetry_cell_setting triclinic
_symmetry_space_group_name_Hall '-P 1'
_symmetry_space_group_name_H-M 'P -1'
_atom_sites_solution_hydrogens geom
_atom_sites_solution_primary direct
_atom_sites_solution_secondary difmap
_audit_creation_method SHELXL-97
_cell_angle_alpha 97.956(13)
_cell_angle_beta 110.611(9)
_cell_angle_gamma 92.935(13)
_cell_formula_units_Z 2
_cell_length_a 10.4959(15)
_cell_length_b 11.9036(16)
_cell_length_c 8.6632(12)
_cell_measurement_reflns_used 25
_cell_measurement_temperature 123(2)
_cell_measurement_theta_max 18.62
_cell_measurement_theta_min 11.66
_cell_volume 997.5(3)
_computing_cell_refinement ' " '
_computing_data_collection
;
MSC/Rigaku diffractometer control software
;
_computing_data_reduction texsan
_computing_structure_refinement 'SHELXL-97 (Sheldrick, 1997)'
_computing_structure_solution 'SHELXS-97 (Sheldrick, 1990)'
_diffrn_ambient_temperature 123(2)
_diffrn_measured_fraction_theta_full 1.000
_diffrn_measured_fraction_theta_max 1.000
_diffrn_measurement_device_type 'Rigaku AFC7S Diffractometer'
_diffrn_measurement_method omega/2theta
_diffrn_radiation_monochromator graphite
_diffrn_radiation_source 'fine-focus sealed tube'
_diffrn_radiation_type MoK\a
_diffrn_radiation_wavelength 0.71069
_diffrn_reflns_av_R_equivalents 0.0370
_diffrn_reflns_av_sigmaI/netI 0.0445
_diffrn_reflns_limit_h_max 13
_diffrn_reflns_limit_h_min 0
_diffrn_reflns_limit_k_max 15
_diffrn_reflns_limit_k_min -15
_diffrn_reflns_limit_l_max 10
_diffrn_reflns_limit_l_min -11
_diffrn_reflns_number 4841
_diffrn_reflns_theta_full 27.50
_diffrn_reflns_theta_max 27.50
_diffrn_reflns_theta_min 2.55
_diffrn_standards_decay_% 1.825
_diffrn_standards_interval_count 150
_diffrn_standards_number 3
_exptl_absorpt_coefficient_mu 2.409
_exptl_absorpt_correction_T_max 1.000
_exptl_absorpt_correction_T_min 0.658
_exptl_absorpt_correction_type psi-scan
_exptl_absorpt_process_details 'North et al'
_exptl_crystal_colour 'pale yellow'
_exptl_crystal_density_diffrn 2.086
_exptl_crystal_density_method 'not measured'
_exptl_crystal_description fragment
_exptl_crystal_F_000 603
_exptl_crystal_size_max 0.35
_exptl_crystal_size_mid 0.25
_exptl_crystal_size_min 0.15
_refine_diff_density_max 0.633
_refine_diff_density_min -1.017
_refine_diff_density_rms 0.116
_refine_ls_extinction_method none
_refine_ls_goodness_of_fit_ref 1.037
_refine_ls_hydrogen_treatment noref
_refine_ls_matrix_type full
_refine_ls_number_parameters 285
_refine_ls_number_reflns 4589
_refine_ls_number_restraints 0
_refine_ls_restrained_S_all 1.037
_refine_ls_R_factor_all 0.0352
_refine_ls_R_factor_gt 0.0307
_refine_ls_shift/su_max 0.003
_refine_ls_shift/su_mean 0.000
_refine_ls_structure_factor_coef Fsqd
_refine_ls_weighting_details 'w=1/[\s^2^(Fo^2^)+(0.0215P)^2^+1.6811P] where P=(Fo^2^+2Fc^2^)/3'
_refine_ls_weighting_scheme calc
_refine_ls_wR_factor_gt 0.0788
_refine_ls_wR_factor_ref 0.0804
_reflns_number_gt 4185
_reflns_number_total 4589
_reflns_threshold_expression >2sigma(I)
_cod_data_source_file b500698h.txt
_cod_data_source_block agsb
_cod_depositor_comments
;
The following automatic conversions were performed:

'_refine_ls_weighting_scheme' value 'calc
w=1/[\s^2^(Fo^2^)+(0.0215P)^2^+1.6811P] where P=(Fo^2^+2Fc^2^)/3' was
changed to 'calc'. New tag '_refine_ls_weighting_details' was
created. The value of the new tag was set to
'w=1/[\s^2^(Fo^2^)+(0.0215P)^2^+1.6811P] where P=(Fo^2^+2Fc^2^)/3'.

Automatic conversion script
Id: cif_fix_values 3143 2015-03-26 13:38:13Z robertas 
;
_cod_original_cell_volume 997.5(2)
_cod_original_sg_symbol_H-M P-1
_cod_original_formula_sum 'C14 H16.50 Ag F6 N5 O1.75 Sb'
_cod_database_code 7050088

loop_
_symmetry_equiv_pos_as_xyz
'x, y, z'
'-x, -y, -z'

loop_
_atom_site_label
_atom_site_type_symbol
_atom_site_fract_x
_atom_site_fract_y
_atom_site_fract_z
_atom_site_U_iso_or_equiv
_atom_site_adp_type
_atom_site_occupancy
_atom_site_calc_flag
_atom_site_refinement_flags
_atom_site_disorder_assembly
_atom_site_disorder_group
Sb1 Sb 1.44115(4) 0.78282(11) -0.31706(17) 0.02444(19) Uani 0.873(5) d P . .
Sb2 Sb 1.4366(3) 0.7572(4) -0.3591(6) 0.0186(7) Uiso 0.127(5) d P . .
Ag1 Ag 1.05609(3) 1.208291(19) -0.40913(3) 0.02468(8) Uani 1 d . . .
F1 F 1.4972(4) 0.6651(3) -0.4361(7) 0.0681(12) Uani 0.873(5) d P . .
F2 F 1.6106(3) 0.8012(4) -0.1419(4) 0.0556(10) Uani 0.873(5) d P . .
F3 F 1.3846(3) 0.9016(4) -0.2003(4) 0.0520(8) Uani 0.873(5) d P . .
F4 F 1.2682(2) 0.7659(2) -0.4919(3) 0.0466(6) Uani 1 d . . .
F5 F 1.3723(3) 0.6794(3) -0.2143(5) 0.0550(11) Uani 0.873(5) d P . .
F6 F 1.5058(3) 0.8891(2) -0.4178(3) 0.0444(6) Uani 1 d . . .
F7 F 1.3737(15) 0.6267(13) -0.2988(19) 0.021(3) Uiso 0.127(5) d P . .
F8 F 1.615(2) 0.7488(17) -0.218(3) 0.037(5) Uiso 0.127(5) d P . .
F9 F 1.467(2) 0.6697(19) -0.530(3) 0.040(5) Uiso 0.127(5) d P . .
F10 F 1.396(3) 0.850(2) -0.187(3) 0.047(6) Uiso 0.127(5) d P . .
N1 N 1.0083(3) 1.0598(2) -0.3120(3) 0.0209(5) Uani 1 d . . .
N2 N 1.0433(3) 0.7453(2) 0.0276(3) 0.0202(5) Uani 1 d . . .
N3 N 1.0039(3) 0.6619(2) 0.1085(3) 0.0217(5) Uani 1 d . . .
N4 N 1.0683(3) 0.3409(2) 0.4455(3) 0.0193(5) Uani 1 d . . .
N5 N 1.3184(4) 1.2023(4) -0.2917(6) 0.0544(11) Uani 1 d . . .
C1 C 0.8820(3) 1.0230(3) -0.3232(4) 0.0226(6) Uani 1 d . . .
H1 H 0.8071 1.0596 -0.3859 0.027 Uiso 1 calc R . .
C2 C 0.8557(3) 0.9339(3) -0.2473(4) 0.0223(6) Uani 1 d . . .
H2 H 0.7645 0.9100 -0.2590 0.027 Uiso 1 calc R . .
C3 C 0.9642(3) 0.8800(2) -0.1540(4) 0.0179(5) Uani 1 d . . .
C4 C 1.0949(3) 0.9158(3) -0.1467(4) 0.0224(6) Uani 1 d . . .
H4 H 1.1710 0.8788 -0.0880 0.027 Uiso 1 calc R . .
C5 C 1.1134(3) 1.0054(3) -0.2253(4) 0.0237(6) Uani 1 d . . .
H5 H 1.2033 1.0296 -0.2182 0.028 Uiso 1 calc R . .
C6 C 0.9400(3) 0.7900(2) -0.0640(4) 0.0199(6) Uani 1 d . . .
H6 H 0.8497 0.7653 -0.0733 0.024 Uiso 1 calc R . .
C7 C 1.1046(3) 0.6079(2) 0.1790(4) 0.0201(6) Uani 1 d . . .
H7 H 1.1914 0.6281 0.1733 0.024 Uiso 1 calc R . .
C8 C 1.0891(3) 0.5153(2) 0.2688(4) 0.0182(5) Uani 1 d . . .
C9 C 0.9620(3) 0.4698(2) 0.2625(4) 0.0188(5) Uani 1 d . . .
H9 H 0.8804 0.4977 0.1974 0.023 Uiso 1 calc R . .
C10 C 0.9562(3) 0.3833(2) 0.3524(4) 0.0202(6) Uani 1 d . . .
H10 H 0.8693 0.3528 0.3479 0.024 Uiso 1 calc R . .
C11 C 1.1907(3) 0.3834(2) 0.4504(4) 0.0216(6) Uani 1 d . . .
H11 H 1.2705 0.3534 0.5160 0.026 Uiso 1 calc R . .
C12 C 1.2052(3) 0.4697(3) 0.3630(4) 0.0224(6) Uani 1 d . . .
H12 H 1.2932 0.4972 0.3675 0.027 Uiso 1 calc R . .
C13 C 1.4270(4) 1.1800(4) -0.2466(5) 0.0373(8) Uani 1 d . . .
C14 C 1.5666(4) 1.1511(4) -0.1857(5) 0.0431(9) Uani 1 d . . .
H14A H 1.6291 1.2206 -0.1291 0.065 Uiso 1 calc R . .
H14B H 1.5896 1.1154 -0.2802 0.065 Uiso 1 calc R . .
H14C H 1.5755 1.0978 -0.1068 0.065 Uiso 1 calc R . .
O1S O 0.5533(7) 0.4554(5) 0.8515(9) 0.0437(10) Uiso 0.50 d P . .
O2S O 0.6059(8) 0.4811(7) 0.9286(10) 0.0437(10) Uiso 0.50 d P . .
O3S O 0.6312(11) 0.5369(10) 0.9761(13) 0.0437(10) Uiso 0.301(9) d P . .
O4S O 0.5439(12) 0.4881(10) 0.9705(15) 0.0437(10) Uiso 0.306(9) d P . .
O5S O 0.455(3) 0.467(2) 0.959(3) 0.0437(10) Uiso 0.141(8) d P . .

loop_
_atom_site_aniso_label
_atom_site_aniso_U_11
_atom_site_aniso_U_22
_atom_site_aniso_U_33
_atom_site_aniso_U_23
_atom_site_aniso_U_13
_atom_site_aniso_U_12
Sb1 0.01780(15) 0.0281(3) 0.0299(3) 0.0142(3) 0.00805(14) 0.00368(13)
Ag1 0.03185(14) 0.01946(12) 0.02896(13) 0.01471(9) 0.01441(11) 0.00459(9)
F1 0.065(2) 0.0432(18) 0.104(4) -0.003(2) 0.045(3) 0.0139(16)
F2 0.0190(13) 0.091(3) 0.053(2) 0.037(2) 0.0010(12) -0.0003(14)
F3 0.0536(19) 0.056(2) 0.0557(19) 0.0048(17) 0.0318(15) 0.0135(17)
F4 0.0338(12) 0.0489(14) 0.0448(13) 0.0218(11) -0.0049(10) -0.0036(10)
F5 0.0280(14) 0.067(2) 0.077(2) 0.055(2) 0.0119(14) 0.0030(13)
F6 0.0517(15) 0.0456(13) 0.0381(12) 0.0158(10) 0.0182(11) -0.0113(11)
N1 0.0293(14) 0.0159(11) 0.0208(12) 0.0086(9) 0.0110(10) 0.0038(10)
N2 0.0243(13) 0.0187(11) 0.0213(12) 0.0101(10) 0.0101(10) 0.0036(10)
N3 0.0251(13) 0.0195(12) 0.0246(12) 0.0126(10) 0.0107(11) 0.0037(10)
N4 0.0262(13) 0.0161(11) 0.0191(11) 0.0089(9) 0.0101(10) 0.0040(10)
N5 0.0304(18) 0.066(3) 0.073(3) 0.048(2) 0.0125(18) 0.0058(17)
C1 0.0235(15) 0.0202(14) 0.0241(14) 0.0113(11) 0.0055(12) 0.0046(11)
C2 0.0222(15) 0.0192(13) 0.0267(15) 0.0088(12) 0.0084(12) 0.0032(11)
C3 0.0226(14) 0.0157(12) 0.0168(12) 0.0064(10) 0.0072(11) 0.0030(11)
C4 0.0212(15) 0.0236(14) 0.0274(15) 0.0148(12) 0.0103(12) 0.0069(12)
C5 0.0244(15) 0.0239(15) 0.0278(15) 0.0135(12) 0.0118(13) 0.0056(12)
C6 0.0240(15) 0.0167(13) 0.0219(13) 0.0072(11) 0.0103(12) 0.0020(11)
C7 0.0223(14) 0.0202(14) 0.0203(13) 0.0079(11) 0.0093(11) 0.0005(11)
C8 0.0253(15) 0.0156(13) 0.0162(12) 0.0063(10) 0.0089(11) 0.0032(11)
C9 0.0206(14) 0.0184(13) 0.0187(13) 0.0070(11) 0.0070(11) 0.0048(11)
C10 0.0235(15) 0.0171(13) 0.0223(14) 0.0052(11) 0.0108(12) 0.0010(11)
C11 0.0256(15) 0.0181(13) 0.0251(14) 0.0111(11) 0.0107(12) 0.0066(11)
C12 0.0205(14) 0.0222(14) 0.0282(15) 0.0103(12) 0.0112(12) 0.0029(11)
C13 0.032(2) 0.046(2) 0.0343(18) 0.0237(17) 0.0066(15) 0.0006(16)
C14 0.031(2) 0.058(3) 0.036(2) 0.0096(18) 0.0056(16) 0.0099(18)

loop_
_atom_type_symbol
_atom_type_description
_atom_type_scat_dispersion_real
_atom_type_scat_dispersion_imag
_atom_type_scat_source
Sb Sb -0.5866 1.5461 'International Tables Vol C Tables 4.2.6.8 and 6.1.1.4'
Ag Ag -0.8971 1.1015 'International Tables Vol C Tables 4.2.6.8 and 6.1.1.4'
F F 0.0171 0.0103 'International Tables Vol C Tables 4.2.6.8 and 6.1.1.4'
O O 0.0106 0.0060 'International Tables Vol C Tables 4.2.6.8 and 6.1.1.4'
N N 0.0061 0.0033 'International Tables Vol C Tables 4.2.6.8 and 6.1.1.4'
C C 0.0033 0.0016 'International Tables Vol C Tables 4.2.6.8 and 6.1.1.4'
H H 0.0000 0.0000 'International Tables Vol C Tables 4.2.6.8 and 6.1.1.4'

loop_
_geom_angle_atom_site_label_1
_geom_angle_atom_site_label_2
_geom_angle_atom_site_label_3
_geom_angle
_geom_angle_site_symmetry_1
_geom_angle_site_symmetry_3
_geom_angle_publ_flag
F10 Sb1 F8 109.4(11) . . ?
F10 Sb1 F6 106.7(10) . . ?
F8 Sb1 F6 89.6(6) . . ?
F10 Sb1 F2 83.6(10) . . ?
F8 Sb1 F2 26.8(6) . . ?
F6 Sb1 F2 90.31(13) . . ?
F10 Sb1 F1 161.9(10) . . ?
F8 Sb1 F1 64.0(7) . . ?
F6 Sb1 F1 90.42(16) . . ?
F2 Sb1 F1 90.77(19) . . ?
F10 Sb1 F3 18.8(9) . . ?
F8 Sb1 F3 116.4(7) . . ?
F6 Sb1 F3 88.96(14) . . ?
F2 Sb1 F3 89.64(17) . . ?
F1 Sb1 F3 179.27(19) . . ?
F10 Sb1 F5 71.6(10) . . ?
F8 Sb1 F5 91.8(6) . . ?
F6 Sb1 F5 178.10(14) . . ?
F2 Sb1 F5 90.38(13) . . ?
F1 Sb1 F5 91.34(19) . . ?
F3 Sb1 F5 89.27(17) . . ?
F10 Sb1 F4 95.4(10) . . ?
F8 Sb1 F4 154.2(6) . . ?
F6 Sb1 F4 89.91(11) . . ?
F2 Sb1 F4 178.96(15) . . ?
F1 Sb1 F4 90.25(17) . . ?
F3 Sb1 F4 89.35(14) . . ?
F5 Sb1 F4 89.37(12) . . ?
F10 Sb1 F7 97.6(10) . . ?
F8 Sb1 F7 88.4(8) . . ?
F6 Sb1 F7 154.8(4) . . ?
F2 Sb1 F7 99.0(4) . . ?
F1 Sb1 F7 66.2(5) . . ?
F3 Sb1 F7 114.3(4) . . ?
F5 Sb1 F7 26.6(4) . . ?
F4 Sb1 F7 81.2(4) . . ?
F10 Sb1 F9 169.2(11) . . ?
F8 Sb1 F9 79.5(8) . . ?
F6 Sb1 F9 78.9(6) . . ?
F2 Sb1 F9 105.9(6) . . ?
F1 Sb1 F9 19.1(5) . . ?
F3 Sb1 F9 160.2(6) . . ?
F5 Sb1 F9 102.6(6) . . ?
F4 Sb1 F9 75.2(6) . . ?
F7 Sb1 F9 76.1(7) . . ?
F1 Sb2 F4 110.0(3) . . ?
F1 Sb2 F9 24.4(7) . . ?
F4 Sb2 F9 90.0(7) . . ?
F1 Sb2 F8 70.3(6) . . ?
F4 Sb2 F8 179.7(7) . . ?
F9 Sb2 F8 90.3(9) . . ?
F1 Sb2 F7 77.3(5) . . ?
F4 Sb2 F7 88.8(5) . . ?
F9 Sb2 F7 90.3(8) . . ?
F8 Sb2 F7 91.3(8) . . ?
F1 Sb2 F6 101.8(2) . . ?
F4 Sb2 F6 92.79(17) . . ?
F9 Sb2 F6 89.3(7) . . ?
F8 Sb2 F6 87.1(6) . . ?
F7 Sb2 F6 178.4(5) . . ?
F1 Sb2 F10 157.9(8) . . ?
F4 Sb2 F10 87.2(8) . . ?
F9 Sb2 F10 177.2(10) . . ?
F8 Sb2 F10 92.5(10) . . ?
F7 Sb2 F10 89.7(9) . . ?
F6 Sb2 F10 90.8(7) . . ?
F1 Sb2 F5 101.8(3) . . ?
F4 Sb2 F5 91.45(17) . . ?
F9 Sb2 F5 117.5(8) . . ?
F8 Sb2 F5 88.5(6) . . ?
F7 Sb2 F5 27.3(4) . . ?
F6 Sb2 F5 152.9(3) . . ?
F10 Sb2 F5 62.7(8) . . ?
F1 Sb2 F2 94.4(2) . . ?
F4 Sb2 F2 155.5(3) . . ?
F9 Sb2 F2 113.9(7) . . ?
F8 Sb2 F2 24.1(6) . . ?
F7 Sb2 F2 96.0(5) . . ?
F6 Sb2 F2 82.78(18) . . ?
F10 Sb2 F2 68.9(8) . . ?
F5 Sb2 F2 82.35(18) . . ?
F1 Sb2 F3 168.8(3) . . ?
F4 Sb2 F3 81.2(2) . . ?
F9 Sb2 F3 163.4(7) . . ?
F8 Sb2 F3 98.4(6) . . ?
F7 Sb2 F3 103.5(5) . . ?
F6 Sb2 F3 77.17(19) . . ?
F10 Sb2 F3 15.2(7) . . ?
F5 Sb2 F3 77.1(2) . . ?
F2 Sb2 F3 74.4(2) . . ?
N1 Ag1 N4 167.86(10) . 1_564 ?
N1 Ag1 N5 95.42(11) . . ?
N4 Ag1 N5 93.31(11) 1_564 . ?
C1 N1 C5 117.8(3) . . ?
C1 N1 Ag1 124.1(2) . . ?
C5 N1 Ag1 117.9(2) . . ?
C6 N2 N3 112.2(3) . . ?
C7 N3 N2 110.9(3) . . ?
C10 N4 C11 118.5(3) . . ?
C10 N4 Ag1 121.7(2) . 1_546 ?
C11 N4 Ag1 119.8(2) . 1_546 ?
C13 N5 Ag1 168.2(4) . . ?
N1 C1 C2 123.0(3) . . ?
N1 C1 H1 118.5 . . ?
C2 C1 H1 118.5 . . ?
C1 C2 C3 119.3(3) . . ?
C1 C2 H2 120.4 . . ?
C3 C2 H2 120.4 . . ?
C2 C3 C4 117.8(3) . . ?
C2 C3 C6 120.3(3) . . ?
C4 C3 C6 121.9(3) . . ?
C5 C4 C3 119.6(3) . . ?
C5 C4 H4 120.2 . . ?
C3 C4 H4 120.2 . . ?
N1 C5 C4 122.4(3) . . ?
N1 C5 H5 118.8 . . ?
C4 C5 H5 118.8 . . ?
N2 C6 C3 118.9(3) . . ?
N2 C6 H6 120.6 . . ?
C3 C6 H6 120.6 . . ?
N3 C7 C8 121.3(3) . . ?
N3 C7 H7 119.3 . . ?
C8 C7 H7 119.3 . . ?
C12 C8 C9 118.2(3) . . ?
C12 C8 C7 119.2(3) . . ?
C9 C8 C7 122.6(3) . . ?
C10 C9 C8 119.1(3) . . ?
C10 C9 H9 120.5 . . ?
C8 C9 H9 120.5 . . ?
N4 C10 C9 122.7(3) . . ?
N4 C10 H10 118.7 . . ?
C9 C10 H10 118.7 . . ?
N4 C11 C12 122.4(3) . . ?
N4 C11 H11 118.8 . . ?
C12 C11 H11 118.8 . . ?
C11 C12 C8 119.1(3) . . ?
C11 C12 H12 120.4 . . ?
C8 C12 H12 120.4 . . ?
N5 C13 C14 179.0(4) . . ?
C13 C14 H14A 109.5 . . ?
C13 C14 H14B 109.5 . . ?
H14A C14 H14B 109.5 . . ?
C13 C14 H14C 109.5 . . ?
H14A C14 H14C 109.5 . . ?
H14B C14 H14C 109.5 . . ?

loop_
_geom_bond_atom_site_label_1
_geom_bond_atom_site_label_2
_geom_bond_distance
_geom_bond_site_symmetry_2
_geom_bond_publ_flag
Sb1 F10 1.52(3) . ?
Sb1 F8 1.81(2) . ?
Sb1 F6 1.859(2) . ?
Sb1 F2 1.866(3) . ?
Sb1 F1 1.866(3) . ?
Sb1 F3 1.868(3) . ?
Sb1 F5 1.870(3) . ?
Sb1 F4 1.890(2) . ?
Sb1 F7 2.001(15) . ?
Sb1 F9 2.23(2) . ?
Sb2 F1 1.490(6) . ?
Sb2 F4 1.754(4) . ?
Sb2 F9 1.82(2) . ?
Sb2 F8 1.86(2) . ?
Sb2 F7 1.867(15) . ?
Sb2 F6 1.901(4) . ?
Sb2 F10 1.91(2) . ?
Sb2 F5 1.934(4) . ?
Sb2 F2 2.088(5) . ?
Sb2 F3 2.261(6) . ?
Ag1 N1 2.168(3) . ?
Ag1 N4 2.177(2) 1_564 ?
Ag1 N5 2.586(4) . ?
N1 C1 1.341(4) . ?
N1 C5 1.351(4) . ?
N2 C6 1.288(4) . ?
N2 N3 1.415(3) . ?
N3 C7 1.275(4) . ?
N4 C10 1.339(4) . ?
N4 C11 1.341(4) . ?
N4 Ag1 2.177(2) 1_546 ?
N5 C13 1.126(5) . ?
C1 C2 1.387(4) . ?
C1 H1 0.9500 . ?
C2 C3 1.390(4) . ?
C2 H2 0.9500 . ?
C3 C4 1.393(4) . ?
C3 C6 1.471(4) . ?
C4 C5 1.384(4) . ?
C4 H4 0.9500 . ?
C5 H5 0.9500 . ?
C6 H6 0.9500 . ?
C7 C8 1.469(4) . ?
C7 H7 0.9500 . ?
C8 C12 1.391(4) . ?
C8 C9 1.394(4) . ?
C9 C10 1.385(4) . ?
C9 H9 0.9500 . ?
C10 H10 0.9500 . ?
C11 C12 1.390(4) . ?
C11 H11 0.9500 . ?
C12 H12 0.9500 . ?
C13 C14 1.449(5) . ?
C14 H14A 0.9800 . ?
C14 H14B 0.9800 . ?
C14 H14C 0.9800 . ?
O1S O2S 0.715(8) . ?
O1S O4S 1.091(14) . ?
O1S O3S 1.335(12) . ?
O1S O5S 1.61(3) . ?
O1S O5S 1.81(3) 2_667 ?
O2S O3S 0.714(10) . ?
O2S O4S 0.852(12) . ?
O2S O5S 1.44(3) 2_667 ?
O2S O5S 1.70(3) . ?
O3S O4S 1.042(15) . ?
O3S O5S 1.23(3) 2_667 ?
O4S O5S 0.75(2) 2_667 ?
O4S O5S 0.92(2) . ?
O4S O4S 1.23(3) 2_667 ?
O5S O4S 0.75(2) 2_667 ?
O5S O5S 1.15(5) 2_667 ?
O5S O3S 1.23(3) 2_667 ?
O5S O2S 1.44(3) 2_667 ?
O5S O1S 1.81(3) 2_667 ?

loop_
_geom_torsion_atom_site_label_1
_geom_torsion_atom_site_label_2
_geom_torsion_atom_site_label_3
_geom_torsion_atom_site_label_4
_geom_torsion
_geom_torsion_site_symmetry_1
_geom_torsion_site_symmetry_2
_geom_torsion_site_symmetry_3
_geom_torsion_site_symmetry_4
_geom_torsion_publ_flag
N4 Ag1 N1 C1 -49.2(6) 1_564 . . . ?
N5 Ag1 N1 C1 175.0(3) . . . . ?
N4 Ag1 N1 C5 135.3(4) 1_564 . . . ?
N5 Ag1 N1 C5 -0.6(3) . . . . ?
C6 N2 N3 C7 170.9(3) . . . . ?
N1 Ag1 N5 C13 35.7(18) . . . . ?
N4 Ag1 N5 C13 -135.9(18) 1_564 . . . ?
C5 N1 C1 C2 1.4(5) . . . . ?
Ag1 N1 C1 C2 -174.2(2) . . . . ?
N1 C1 C2 C3 0.5(5) . . . . ?
C1 C2 C3 C4 -2.5(4) . . . . ?
C1 C2 C3 C6 176.3(3) . . . . ?
C2 C3 C4 C5 2.6(4) . . . . ?
C6 C3 C4 C5 -176.1(3) . . . . ?
C1 N1 C5 C4 -1.2(5) . . . . ?
Ag1 N1 C5 C4 174.6(2) . . . . ?
C3 C4 C5 N1 -0.8(5) . . . . ?
N3 N2 C6 C3 178.8(2) . . . . ?
C2 C3 C6 N2 -176.8(3) . . . . ?
C4 C3 C6 N2 1.9(4) . . . . ?
N2 N3 C7 C8 -178.8(2) . . . . ?
N3 C7 C8 C12 -171.2(3) . . . . ?
N3 C7 C8 C9 9.5(4) . . . . ?
C12 C8 C9 C10 1.4(4) . . . . ?
C7 C8 C9 C10 -179.3(3) . . . . ?
C11 N4 C10 C9 -0.6(4) . . . . ?
Ag1 N4 C10 C9 178.2(2) 1_546 . . . ?
C8 C9 C10 N4 -0.2(4) . . . . ?
C10 N4 C11 C12 0.2(4) . . . . ?
Ag1 N4 C11 C12 -178.7(2) 1_546 . . . ?
N4 C11 C12 C8 1.0(5) . . . . ?
C9 C8 C12 C11 -1.8(4) . . . . ?
C7 C8 C12 C11 178.8(3) . . . . ?
Ag1 N5 C13 C14 -84(28) . . . . ?
